data_7057565
loop_
_publ_author_name
'Garc\'ia-Raso, Angel'
'Terr\'on, Angel'
'Bauz\'a, Antonio'
'Frontera, Antonio'
'Molina, Jhon J.'
'V\'azquez-L\'opez, Ezequiel M.'
'Fiol, Juan J.'

_publ_section_title
;
 Crystal structures of N6-modified-aminoacid/peptide nucleobase analogs:
 hybrid adenine--glycine and adenine--glycylglycine molecules
;
_journal_issue 18
_journal_name_full 'New Journal of Chemistry'
_journal_page_first 14742
_journal_paper_doi 10.1039/C8NJ02147C
_journal_volume 42
_journal_year 2018
_chemical_formula_sum 'C7 H11 Cl2 N5 O3'
_chemical_formula_weight 284.11
_space_group_crystal_system monoclinic
_space_group_IT_number 14
_space_group_name_Hall '-P 2ybc'
_space_group_name_H-M_alt 'P 1 21/c 1'
_symmetry_space_group_name_Hall '-P 2ybc'
_symmetry_space_group_name_H-M 'P 1 21/c 1'
_atom_sites_solution_hydrogens mixed
_audit_creation_method SHELXL-2013
_audit_update_record
;
2018-04-25 deposited with the CCDC.
2018-07-17 downloaded from the CCDC.
;
_cell_angle_alpha 90
_cell_angle_beta 90.758(4)
_cell_angle_gamma 90
_cell_formula_units_Z 4
_cell_length_a 10.3324(12)
_cell_length_b 16.4608(18)
_cell_length_c 6.4735(7)
_cell_measurement_reflns_used 9968
_cell_measurement_temperature 100(2)
_cell_measurement_theta_max 30.53
_cell_measurement_theta_min 2.33
_cell_volume 1100.9(2)
_computing_cell_refinement 'Bruker SAINT'
_computing_data_collection 'Bruker APEX3'
_computing_data_reduction 'Bruker SAINT'
_computing_structure_refinement 'SHELXL-2013 (Sheldrick, 2013)'
_diffrn_ambient_temperature 100(2)
_diffrn_measured_fraction_theta_full 0.989
_diffrn_measured_fraction_theta_max 0.992
_diffrn_measurement_device_type 'Bruker D8 Venture Photon 100 CMOS'
_diffrn_measurement_method '\f and \w scans'
_diffrn_radiation_type MoK\a
_diffrn_radiation_wavelength 0.71073
_diffrn_reflns_av_R_equivalents 0.0333
_diffrn_reflns_av_unetI/netI 0.0210
_diffrn_reflns_Laue_measured_fraction_full 0.989
_diffrn_reflns_Laue_measured_fraction_max 0.992
_diffrn_reflns_limit_h_max 14
_diffrn_reflns_limit_h_min -14
_diffrn_reflns_limit_k_max 23
_diffrn_reflns_limit_k_min -23
_diffrn_reflns_limit_l_max 8
_diffrn_reflns_limit_l_min -9
_diffrn_reflns_number 25540
_diffrn_reflns_point_group_measured_fraction_full 0.989
_diffrn_reflns_point_group_measured_fraction_max 0.992
_diffrn_reflns_theta_full 25.242
_diffrn_reflns_theta_max 30.555
_diffrn_reflns_theta_min 2.327
_exptl_absorpt_coefficient_mu 0.595
_exptl_absorpt_correction_T_max 0.7461
_exptl_absorpt_correction_T_min 0.6778
_exptl_absorpt_correction_type multi-scan
_exptl_absorpt_process_details 'SADABS-2016/2 (Bruker AXS Inc.)'
_exptl_crystal_colour colourless
_exptl_crystal_density_diffrn 1.714
_exptl_crystal_density_method 'not measured'
_exptl_crystal_description prism
_exptl_crystal_F_000 584
_exptl_crystal_size_max 0.235
_exptl_crystal_size_mid 0.053
_exptl_crystal_size_min 0.044
_refine_diff_density_max 1.114
_refine_diff_density_min -0.468
_refine_diff_density_rms 0.103
_refine_ls_extinction_method none
_refine_ls_goodness_of_fit_ref 1.122
_refine_ls_hydrogen_treatment mixed
_refine_ls_matrix_type full
_refine_ls_number_parameters 180
_refine_ls_number_reflns 3355
_refine_ls_number_restraints 1
_refine_ls_restrained_S_all 1.122
_refine_ls_R_factor_all 0.0488
_refine_ls_R_factor_gt 0.0451
_refine_ls_shift/su_max 0.000
_refine_ls_shift/su_mean 0.000
_refine_ls_structure_factor_coef Fsqd
_refine_ls_weighting_details 'w=1/[\s^2^(Fo^2^)+(0.0377P)^2^+2.5626P] where P=(Fo^2^+2Fc^2^)/3'
_refine_ls_weighting_scheme calc
_refine_ls_wR_factor_gt 0.1081
_refine_ls_wR_factor_ref 0.1099
_reflns_Friedel_coverage 0.000
_reflns_number_gt 3111
_reflns_number_total 3355
_reflns_threshold_expression 'I > 2\s(I)'
_cod_data_source_file c8nj02147c1.cif
_cod_data_source_block 2
_cod_depositor_comments 'Adding full bibliography for 7057564--7057566.cif.'
_cod_database_code 7057565
_shelx_space_group_comment
; 
The symmetry employed for this shelxl refinement is uniquely defined 
by the following loop, which should always be used as a source of 
symmetry information in preference to the above space-group names. 
They are only intended as comments. 
;
_shelx_estimated_absorpt_t_min 0.873
_shelx_estimated_absorpt_t_max 0.974
_shelxl_version_number 2013-4

loop_
_space_group_symop_operation_xyz
'x, y, z'
'-x, y+1/2, -z+1/2'
'-x, -y, -z'
'x, -y-1/2, z-1/2'

loop_
_atom_site_label
_atom_site_type_symbol
_atom_site_fract_x
_atom_site_fract_y
_atom_site_fract_z
_atom_site_U_iso_or_equiv
_atom_site_adp_type
_atom_site_occupancy
_atom_site_site_symmetry_order
_atom_site_calc_flag
_atom_site_refinement_flags_posn
_atom_site_refinement_flags_adp
Cl1 Cl 0.43449(4) -0.12466(3) 0.76563(7) 0.00921(11) Uani 1 1 d . .
Cl2 Cl 1.13000(4) 0.03225(3) 0.74766(7) 0.01203(11) Uani 1 1 d . .
N9 N 0.50914(16) 0.18738(10) 0.7254(3) 0.0095(3) Uani 1 1 d . .
O2 O 0.92698(15) -0.23084(10) 0.9079(3) 0.0175(3) Uani 1 1 d . .
N1 N 0.83608(16) 0.06162(10) 0.7332(3) 0.0095(3) Uani 1 1 d . .
C61 C 0.84090(18) -0.10895(11) 0.7628(3) 0.0107(3) Uani 1 1 d . .
H61A H 0.9089 -0.0782 0.8385 0.013 Uiso 1 1 calc R U
H61B H 0.8712 -0.1183 0.6203 0.013 Uiso 1 1 calc R U
N6 N 0.72203(15) -0.06146(10) 0.7562(3) 0.0089(3) Uani 1 1 d . .
C6 C 0.72285(17) 0.01839(11) 0.7423(3) 0.0078(3) Uani 1 1 d . .
O1 O 0.71376(15) -0.21582(10) 0.9140(3) 0.0172(3) Uani 1 1 d . .
N3 N 0.74361(16) 0.19346(10) 0.7227(3) 0.0111(3) Uani 1 1 d . .
N7 N 0.48109(15) 0.05580(10) 0.7395(3) 0.0082(3) Uani 1 1 d . .
C5 C 0.61314(17) 0.06992(11) 0.7384(3) 0.0076(3) Uani 1 1 d . .
C4 C 0.63004(17) 0.15326(11) 0.7289(3) 0.0083(3) Uani 1 1 d . .
C62 C 0.8195(2) -0.18997(12) 0.8684(3) 0.0122(4) Uani 1 1 d . .
C2 C 0.84259(19) 0.14420(12) 0.7244(3) 0.0117(3) Uani 1 1 d . .
H2 H 0.9263 0.1679 0.7191 0.014 Uiso 1 1 calc R U
C8 C 0.42162(18) 0.12784(11) 0.7312(3) 0.0097(3) Uani 1 1 d . .
H8 H 0.3305 0.1355 0.7295 0.012 Uiso 1 1 calc R U
O1W O 1.12338(15) -0.15549(10) 0.7700(3) 0.0254(4) Uani 1 1 d D .
H1W2 H 1.141(3) -0.1020(5) 0.768(5) 0.030 Uiso 1 1 d D U
H1W1 H 1.202(4) -0.182(2) 0.771(5) 0.030 Uiso 1 1 d D U
H7 H 0.448(4) 0.006(2) 0.739(6) 0.037(10) Uiso 1 1 d . .
H6 H 0.650(3) -0.085(2) 0.763(5) 0.020(7) Uiso 1 1 d . .
H9 H 0.494(3) 0.238(2) 0.721(5) 0.028(8) Uiso 1 1 d . .
H1 H 0.906(3) 0.041(2) 0.725(5) 0.027(8) Uiso 1 1 d . .
H2A H 1.016(5) -0.194(3) 0.861(7) 0.064(14) Uiso 1 1 d . .

loop_
_atom_site_aniso_label
_atom_site_aniso_U_11
_atom_site_aniso_U_22
_atom_site_aniso_U_33
_atom_site_aniso_U_23
_atom_site_aniso_U_13
_atom_site_aniso_U_12
Cl1 0.00769(19) 0.00565(18) 0.0143(2) 0.00055(14) 0.00029(14) -0.00095(14)
Cl2 0.00762(19) 0.0102(2) 0.0183(2) 0.00049(16) 0.00065(15) -0.00049(14)
N9 0.0080(7) 0.0059(7) 0.0145(7) -0.0009(6) 0.0012(5) 0.0015(5)
O2 0.0144(7) 0.0136(7) 0.0246(8) 0.0037(6) 0.0009(6) 0.0034(6)
N1 0.0051(7) 0.0062(7) 0.0172(8) 0.0002(6) 0.0009(5) 0.0007(5)
C61 0.0074(8) 0.0064(8) 0.0182(9) 0.0012(6) 0.0015(6) 0.0022(6)
N6 0.0052(6) 0.0054(7) 0.0161(8) 0.0007(6) 0.0002(5) 0.0003(5)
C6 0.0074(7) 0.0061(7) 0.0100(8) -0.0009(6) 0.0005(6) -0.0007(6)
O1 0.0153(7) 0.0135(7) 0.0230(8) 0.0013(6) 0.0032(6) -0.0004(6)
N3 0.0091(7) 0.0074(7) 0.0167(8) -0.0001(6) 0.0017(6) -0.0010(6)
N7 0.0060(7) 0.0047(7) 0.0140(7) -0.0001(5) 0.0009(5) -0.0004(5)
C5 0.0063(7) 0.0048(7) 0.0115(8) -0.0002(6) 0.0010(6) 0.0000(6)
C4 0.0081(7) 0.0049(7) 0.0120(8) -0.0006(6) 0.0015(6) 0.0012(6)
C62 0.0141(9) 0.0099(8) 0.0127(8) -0.0004(7) 0.0003(7) 0.0011(7)
C2 0.0098(8) 0.0071(8) 0.0183(9) 0.0007(7) 0.0010(7) -0.0019(6)
C8 0.0081(7) 0.0077(8) 0.0134(8) -0.0005(6) 0.0015(6) 0.0005(6)
O1W 0.0079(7) 0.0104(7) 0.0579(12) 0.0028(7) 0.0047(7) 0.0022(6)

loop_
_atom_type_symbol
_atom_type_description
_atom_type_scat_dispersion_real
_atom_type_scat_dispersion_imag
_atom_type_scat_source
C C 0.0033 0.0016 'International Tables Vol C Tables 4.2.6.8 and 6.1.1.4'
H H 0.0000 0.0000 'International Tables Vol C Tables 4.2.6.8 and 6.1.1.4'
N N 0.0061 0.0033 'International Tables Vol C Tables 4.2.6.8 and 6.1.1.4'
O O 0.0106 0.0060 'International Tables Vol C Tables 4.2.6.8 and 6.1.1.4'
Cl Cl 0.1484 0.1585 'International Tables Vol C Tables 4.2.6.8 and 6.1.1.4'

loop_
_geom_angle_atom_site_label_1
_geom_angle_atom_site_label_2
_geom_angle_atom_site_label_3
_geom_angle
C8 N9 C4 108.46(16)
C2 N1 C6 124.21(17)
N6 C61 C62 110.93(16)
C6 N6 C61 122.10(16)
N6 C6 N1 121.79(17)
N6 C6 C5 126.38(17)
N1 C6 C5 111.82(16)
C2 N3 C4 112.15(16)
C8 N7 C5 107.67(15)
N7 C5 C4 106.95(16)
N7 C5 C6 133.50(17)
C4 C5 C6 119.54(16)
N3 C4 N9 126.32(17)
N3 C4 C5 126.73(17)
N9 C4 C5 106.95(16)
O1 C62 O2 122.13(19)
O1 C62 C61 123.79(18)
O2 C62 C61 114.07(17)
N3 C2 N1 125.54(18)
N9 C8 N7 109.96(17)

loop_
_geom_bond_atom_site_label_1
_geom_bond_atom_site_label_2
_geom_bond_distance
N9 C8 1.334(2)
N9 C4 1.370(2)
O2 C62 1.321(2)
N1 C2 1.362(2)
N1 C6 1.371(2)
C61 N6 1.456(2)
C61 C62 1.516(3)
N6 C6 1.318(2)
C6 C5 1.416(2)
O1 C62 1.212(3)
N3 C2 1.305(2)
N3 C4 1.348(2)
N7 C8 1.336(2)
N7 C5 1.384(2)
C5 C4 1.384(2)

loop_
_geom_hbond_atom_site_label_D
_geom_hbond_atom_site_label_H
_geom_hbond_atom_site_label_A
_geom_hbond_distance_DH
_geom_hbond_distance_HA
_geom_hbond_distance_DA
_geom_hbond_angle_DHA
_geom_hbond_site_symmetry_A
C61 H61A Cl2 0.99 2.98 3.787(2) 138.9 .
C61 H61A Cl2 0.99 2.82 3.421(2) 119.9 3_757
C61 H61B Cl2 0.99 2.77 3.554(2) 136.4 3_756
C2 H2 O2 0.95 2.40 3.269(2) 151.1 2_756
C8 H8 Cl2 0.95 2.68 3.402(2) 132.9 1_455
O1W H1W2 Cl2 0.900(2) 2.218(9) 3.0945(18) 165(3) .
O1W H1W1 Cl1 0.92(4) 2.58(4) 3.2549(17) 130(3) 1_655
O1W H1W1 N3 0.92(4) 2.13(4) 2.841(2) 134(3) 2_746
N7 H7 Cl1 0.88(4) 2.17(4) 3.0143(17) 161(3) .
N6 H6 Cl1 0.85(3) 2.32(3) 3.1492(17) 168(3) .
N9 H9 Cl1 0.85(4) 2.38(4) 3.1487(17) 151(3) 2_656
N9 H9 O1 0.85(4) 2.43(3) 2.933(2) 119(3) 2_656
N1 H1 Cl2 0.80(4) 2.33(4) 3.0753(17) 157(3) .
O2 H2A O1W 1.15(5) 1.41(5) 2.550(2) 170(4) .
